data_4502325
loop_
_publ_author_name
'Li, Xinfa'
'Liu, Tianfu'
'Lin, Qipu'
'Cao, Rong'

_publ_section_title
;
 Rare Earth Metal Oxalatophosphonates: Syntheses, Structure Diversity, and
 Photoluminescence Properties
;
_journal_issue 2
_journal_name_full 'Crystal Growth &amp; Design'
_journal_page_first 608
_journal_paper_doi 10.1021/cg900995u
_journal_volume 10
_journal_year 2010
_chemical_formula_sum 'C11 H21 N O17 P Yb2'
_chemical_formula_weight 816.34
_chemical_name_systematic
; 
 ? 
;
_space_group_IT_number 2
_symmetry_cell_setting triclinic
_symmetry_space_group_name_Hall '-P 1'
_symmetry_space_group_name_H-M 'P -1'
_atom_sites_solution_hydrogens geom
_atom_sites_solution_primary direct
_atom_sites_solution_secondary difmap
_audit_creation_method SHELXL-97
_cell_angle_alpha 73.082(2)
_cell_angle_beta 69.581(1)
_cell_angle_gamma 66.441(1)
_cell_formula_units_Z 2
_cell_length_a 9.4871(2)
_cell_length_b 10.3467(2)
_cell_length_c 12.3129(1)
_cell_measurement_reflns_used 3394
_cell_measurement_temperature 293(2)
_cell_measurement_theta_max 27.4816
_cell_measurement_theta_min 2.1816
_cell_volume 1022.00(3)
_computing_cell_refinement 'CrystalClear (Rigaku Inc., 2008)'
_computing_data_collection 'CrystalClear (Rigaku Inc., 2008)'
_computing_data_reduction 'CrystalClear (Rigaku Inc., 2008)'
_computing_molecular_graphics 'Bruker SHELXTL'
_computing_publication_material 'Bruker SHELXTL'
_computing_structure_refinement 'SHELXL-97 (Sheldrick, 1997)'
_computing_structure_solution 'SHELXS-97 (Sheldrick, 1990)'
_diffrn_ambient_temperature 293(2)
_diffrn_measured_fraction_theta_full 0.974
_diffrn_measured_fraction_theta_max 0.974
_diffrn_measurement_device_type 'CCD area detector'
_diffrn_measurement_method '\w scans'
_diffrn_radiation_monochromator graphite
_diffrn_radiation_source 'fine-focus sealed tube'
_diffrn_radiation_type MoK\a
_diffrn_radiation_wavelength 0.71073
_diffrn_reflns_av_R_equivalents 0.0538
_diffrn_reflns_av_sigmaI/netI 0.0544
_diffrn_reflns_limit_h_max 12
_diffrn_reflns_limit_h_min -12
_diffrn_reflns_limit_k_max 13
_diffrn_reflns_limit_k_min -13
_diffrn_reflns_limit_l_max 15
_diffrn_reflns_limit_l_min -14
_diffrn_reflns_number 8494
_diffrn_reflns_theta_full 27.48
_diffrn_reflns_theta_max 27.48
_diffrn_reflns_theta_min 1.79
_diffrn_standards_interval_count none
_diffrn_standards_interval_time none
_exptl_absorpt_coefficient_mu 9.261
_exptl_absorpt_correction_T_max 0.231
_exptl_absorpt_correction_T_min 0.055
_exptl_absorpt_correction_type empirical
_exptl_absorpt_process_details 'CrystalClear (Rigaku Inc., 2008)'
_exptl_crystal_colour Colorless
_exptl_crystal_density_diffrn 2.653
_exptl_crystal_density_method 'not measured'
_exptl_crystal_description Block
_exptl_crystal_F_000 770
_exptl_crystal_size_max 0.38
_exptl_crystal_size_mid 0.32
_exptl_crystal_size_min 0.16
_refine_diff_density_max 2.205
_refine_diff_density_min -3.081
_refine_diff_density_rms 0.449
_refine_ls_extinction_method none
_refine_ls_goodness_of_fit_ref 1.040
_refine_ls_hydrogen_treatment constr
_refine_ls_matrix_type full
_refine_ls_number_parameters 289
_refine_ls_number_reflns 4573
_refine_ls_number_restraints 0
_refine_ls_restrained_S_all 1.040
_refine_ls_R_factor_all 0.0491
_refine_ls_R_factor_gt 0.0438
_refine_ls_shift/su_max 0.001
_refine_ls_shift/su_mean 0.000
_refine_ls_structure_factor_coef Fsqd
_refine_ls_weighting_details 'calc w=1/[\s^2^(Fo^2^)+(0.0900P)^2^+13.5000P] where P=(Fo^2^+2Fc^2^)/3'
_refine_ls_weighting_scheme calc
_refine_ls_wR_factor_gt 0.1184
_refine_ls_wR_factor_ref 0.1471
_reflns_number_gt 4239
_reflns_number_total 4573
_reflns_threshold_expression >2sigma(I)
_cod_data_source_file cg900995u_si_002.cif
_cod_data_source_block 12-Yb
_cod_depositor_comments
;
The following automatic conversions were performed:

'_symmetry_cell_setting' value 'Triclinic' changed to 'triclinic'
according to /home/saulius/struct/CIF-dictionaries/cif_core.dic
dictionary named 'cif_core.dic' version 2.4.2 from 2011-04-26.

Automatic conversion script
Id: cif_fix_values 1715 2011-07-08 13:25:40Z adriana 
;
_cod_original_sg_symbol_H-M P-1
_cod_database_code 4502325

loop_
_symmetry_equiv_pos_as_xyz
'x, y, z'
'-x, -y, -z'

loop_
_atom_site_label
_atom_site_type_symbol
_atom_site_fract_x
_atom_site_fract_y
_atom_site_fract_z
_atom_site_U_iso_or_equiv
_atom_site_adp_type
_atom_site_occupancy
_atom_site_symmetry_multiplicity
_atom_site_calc_flag
_atom_site_refinement_flags
Yb1 Yb 0.90560(4) 0.67304(3) 0.29615(3) 0.01382(14) Uani 1 1 d .
Yb2 Yb 0.43682(4) 0.67811(3) 0.76450(3) 0.01333(14) Uani 1 1 d .
P1 P 0.8381(2) 0.6752(2) 0.60496(19) 0.0139(4) Uani 1 1 d .
N1 N 0.7613(9) 0.8926(7) 0.7273(7) 0.0141(14) Uani 1 1 d .
H1A H 0.6623 0.8848 0.7518 0.017 Uiso 1 1 calc R
C1 C 0.8361(12) 0.8531(10) 0.6093(8) 0.0221(18) Uani 1 1 d .
H1B H 0.9449 0.8535 0.5832 0.026 Uiso 1 1 calc R
H1C H 0.7789 0.9248 0.5546 0.026 Uiso 1 1 calc R
C2 C 0.8464(12) 0.7979(11) 0.8167(9) 0.028(2) Uani 1 1 d .
H2A H 0.9512 0.8066 0.7951 0.033 Uiso 1 1 calc R
H2B H 0.8605 0.6993 0.8184 0.033 Uiso 1 1 calc R
C3 C 0.7551(15) 0.8356(13) 0.9389(10) 0.036(2) Uani 1 1 d .
H3A H 0.8140 0.7733 0.9957 0.043 Uiso 1 1 calc R
H3B H 0.6519 0.8230 0.9629 0.043 Uiso 1 1 calc R
C4 C 0.7332(15) 0.9934(12) 0.9338(10) 0.033(2) Uani 1 1 d .
H4A H 0.6701 1.0211 1.0097 0.040 Uiso 1 1 calc R
H4B H 0.8365 1.0035 0.9167 0.040 Uiso 1 1 calc R
C5 C 0.6509(13) 1.0901(11) 0.8399(9) 0.027(2) Uani 1 1 d .
H5A H 0.5438 1.0864 0.8614 0.032 Uiso 1 1 calc R
H5B H 0.6424 1.1880 0.8355 0.032 Uiso 1 1 calc R
C6 C 0.7387(14) 1.0477(10) 0.7225(10) 0.030(2) Uani 1 1 d .
H6A H 0.8420 1.0604 0.6972 0.035 Uiso 1 1 calc R
H6B H 0.6796 1.1090 0.6655 0.035 Uiso 1 1 calc R
C7 C 0.6703(10) 0.9888(9) 0.2458(8) 0.0156(16) Uani 1 1 d .
C8 C 0.8120(11) 1.0161(10) 0.2577(8) 0.0204(18) Uani 1 1 d .
C9 C 0.6482(10) 0.5405(9) 0.3100(8) 0.0168(16) Uani 1 1 d .
C10 C 0.7762(10) 0.5087(9) 0.1941(8) 0.0177(16) Uani 1 1 d .
C11 C 0.4477(10) 0.5672(8) 1.0283(7) 0.0141(15) Uani 1 1 d .
O1 O 0.8284(9) 0.6911(7) 0.4807(6) 0.0237(14) Uani 1 1 d .
O2 O 0.6899(7) 0.6554(7) 0.6983(6) 0.0205(13) Uani 1 1 d .
O3 O 0.9914(7) 0.5647(7) 0.6331(6) 0.0220(13) Uani 1 1 d .
O4 O 0.6837(8) 0.8644(7) 0.2472(7) 0.0249(15) Uani 1 1 d .
O5 O 0.5511(8) 1.0978(7) 0.2329(6) 0.0213(13) Uani 1 1 d .
O6 O 0.9245(9) 0.9049(8) 0.2797(9) 0.037(2) Uani 1 1 d .
O7 O 0.8034(8) 1.1408(8) 0.2444(7) 0.0275(15) Uani 1 1 d .
O8 O 0.6695(8) 0.6066(7) 0.3692(6) 0.0198(13) Uani 1 1 d .
O9 O 0.5344(8) 0.4930(7) 0.3383(6) 0.0199(13) Uani 1 1 d .
O10 O 0.8786(8) 0.5649(7) 0.1645(6) 0.0209(13) Uani 1 1 d .
O11 O 0.7644(8) 0.4264(7) 0.1428(6) 0.0213(13) Uani 1 1 d .
O12 O 0.3930(8) 0.6801(7) 0.9622(6) 0.0222(13) Uani 1 1 d .
O13 O 0.4309(8) 0.5474(7) 1.1374(6) 0.0218(13) Uani 1 1 d .
O14 O 1.1508(8) 0.6549(7) 0.3037(7) 0.0251(14) Uani 1 1 d .
H14A H 1.2368 0.6217 0.2527 0.038 Uiso 1 1 d R
H14B H 1.1806 0.6613 0.3590 0.038 Uiso 1 1 d R
O15 O 1.0625(9) 0.7182(9) 0.0965(7) 0.0351(18) Uani 1 1 d .
O16 O 0.4555(10) 0.7862(9) 0.5559(7) 0.0372(18) Uani 1 1 d .
O17 O 0.7512(10) 0.3246(8) 0.5178(8) 0.0378(18) Uani 1 1 d .
H17B H 0.8263 0.2646 0.4771 0.057 Uiso 1 1 d R
H17A H 0.7273 0.4069 0.4749 0.057 Uiso 1 1 d R

loop_
_atom_site_aniso_label
_atom_site_aniso_U_11
_atom_site_aniso_U_22
_atom_site_aniso_U_33
_atom_site_aniso_U_23
_atom_site_aniso_U_13
_atom_site_aniso_U_12
Yb1 0.0099(2) 0.0116(2) 0.0189(2) -0.00328(14) -0.00467(15) -0.00139(14)
Yb2 0.0099(2) 0.0111(2) 0.0176(2) -0.00307(14) -0.00350(14) -0.00185(14)
P1 0.0103(9) 0.0127(9) 0.0166(10) -0.0048(8) -0.0023(8) -0.0013(8)
N1 0.015(3) 0.007(3) 0.022(4) -0.005(3) -0.007(3) -0.001(3)
C1 0.027(5) 0.020(4) 0.017(4) -0.005(3) 0.002(3) -0.010(4)
C2 0.021(5) 0.029(5) 0.033(5) -0.015(4) -0.011(4) 0.000(4)
C3 0.044(7) 0.039(6) 0.025(5) -0.006(5) -0.010(5) -0.013(5)
C4 0.048(7) 0.035(6) 0.026(5) -0.010(4) -0.015(5) -0.015(5)
C5 0.029(5) 0.026(5) 0.027(5) -0.019(4) 0.002(4) -0.009(4)
C6 0.044(6) 0.008(4) 0.032(5) -0.010(4) -0.007(5) -0.003(4)
C7 0.017(4) 0.014(4) 0.019(4) -0.010(3) -0.006(3) -0.003(3)
C8 0.016(4) 0.018(4) 0.025(5) -0.003(3) -0.002(3) -0.006(3)
C9 0.015(4) 0.018(4) 0.016(4) -0.001(3) -0.005(3) -0.004(3)
C10 0.010(4) 0.017(4) 0.022(4) 0.000(3) -0.006(3) -0.001(3)
C11 0.015(4) 0.014(4) 0.012(4) -0.006(3) 0.000(3) -0.003(3)
O1 0.031(4) 0.022(3) 0.019(3) -0.013(3) -0.008(3) -0.001(3)
O2 0.009(3) 0.019(3) 0.031(4) -0.008(3) 0.000(2) -0.005(2)
O3 0.011(3) 0.015(3) 0.035(4) 0.001(3) -0.011(3) 0.001(2)
O4 0.021(3) 0.010(3) 0.044(4) 0.002(3) -0.020(3) -0.001(3)
O5 0.015(3) 0.016(3) 0.033(4) -0.011(3) -0.007(3) 0.001(2)
O6 0.017(3) 0.021(4) 0.073(6) -0.006(4) -0.021(4) 0.000(3)
O7 0.015(3) 0.022(3) 0.046(4) -0.008(3) -0.012(3) -0.002(3)
O8 0.014(3) 0.022(3) 0.025(3) -0.009(3) -0.001(2) -0.009(3)
O9 0.025(3) 0.023(3) 0.017(3) -0.009(3) -0.003(3) -0.012(3)
O10 0.020(3) 0.020(3) 0.021(3) -0.003(2) 0.000(2) -0.009(3)
O11 0.019(3) 0.021(3) 0.028(3) -0.011(3) -0.001(3) -0.011(3)
O12 0.022(3) 0.017(3) 0.019(3) -0.007(2) -0.002(3) 0.001(3)
O13 0.025(3) 0.018(3) 0.014(3) -0.007(2) -0.002(2) 0.002(3)
O14 0.011(3) 0.024(3) 0.036(4) -0.010(3) -0.006(3) 0.002(3)
O15 0.028(4) 0.056(5) 0.027(4) -0.010(4) -0.001(3) -0.024(4)
O16 0.032(4) 0.039(4) 0.024(4) 0.005(3) -0.007(3) -0.004(3)
O17 0.039(5) 0.028(4) 0.040(5) 0.011(3) -0.016(4) -0.012(3)

loop_
_atom_type_symbol
_atom_type_description
_atom_type_scat_dispersion_real
_atom_type_scat_dispersion_imag
_atom_type_scat_source
C C 0.0033 0.0016 'International Tables Vol C Tables 4.2.6.8 and 6.1.1.4'
H H 0.0000 0.0000 'International Tables Vol C Tables 4.2.6.8 and 6.1.1.4'
N N 0.0061 0.0033 'International Tables Vol C Tables 4.2.6.8 and 6.1.1.4'
O O 0.0106 0.0060 'International Tables Vol C Tables 4.2.6.8 and 6.1.1.4'
P P 0.1023 0.0942 'International Tables Vol C Tables 4.2.6.8 and 6.1.1.4'
Yb Yb -0.3850 5.5486 'International Tables Vol C Tables 4.2.6.8 and 6.1.1.4'

loop_
_geom_angle_atom_site_label_1
_geom_angle_atom_site_label_2
_geom_angle_atom_site_label_3
_geom_angle
_geom_angle_site_symmetry_1
_geom_angle_site_symmetry_3
O1 Yb1 O3 83.4(3) . 2_766
O1 Yb1 O14 85.4(3) . .
O3 Yb1 O14 78.1(2) 2_766 .
O1 Yb1 O10 141.9(2) . .
O3 Yb1 O10 77.6(2) 2_766 .
O14 Yb1 O10 121.7(2) . .
O1 Yb1 O4 94.8(3) . .
O3 Yb1 O4 147.2(2) 2_766 .
O14 Yb1 O4 134.6(2) . .
O10 Yb1 O4 84.3(2) . .
O1 Yb1 O8 76.9(2) . .
O3 Yb1 O8 79.2(2) 2_766 .
O14 Yb1 O8 152.5(2) . .
O10 Yb1 O8 67.3(2) . .
O4 Yb1 O8 68.6(2) . .
O1 Yb1 O15 152.3(3) . .
O3 Yb1 O15 107.2(3) 2_766 .
O14 Yb1 O15 72.4(3) . .
O10 Yb1 O15 65.8(2) . .
O4 Yb1 O15 89.5(3) . .
O8 Yb1 O15 129.6(2) . .
O1 Yb1 O6 79.7(3) . .
O3 Yb1 O6 143.0(2) 2_766 .
O14 Yb1 O6 67.9(2) . .
O10 Yb1 O6 133.0(3) . .
O4 Yb1 O6 67.5(2) . .
O8 Yb1 O6 127.6(2) . .
O15 Yb1 O6 76.7(3) . .
O1 Yb1 C10 122.8(3) . .
O3 Yb1 C10 73.0(2) 2_766 .
O14 Yb1 C10 135.8(2) . .
O10 Yb1 C10 19.4(2) . .
O4 Yb1 C10 80.8(2) . .
O8 Yb1 C10 48.2(2) . .
O15 Yb1 C10 84.9(2) . .
O6 Yb1 C10 143.1(3) . .
O1 Yb1 C7 88.1(2) . .
O3 Yb1 C7 163.4(2) 2_766 .
O14 Yb1 C7 115.4(2) . .
O10 Yb1 C7 101.2(2) . .
O4 Yb1 C7 19.9(2) . .
O8 Yb1 C7 85.1(2) . .
O15 Yb1 C7 86.8(3) . .
O6 Yb1 C7 47.7(2) . .
C10 Yb1 C7 100.2(2) . .
O1 Yb1 C9 96.1(2) . .
O3 Yb1 C9 75.2(2) 2_766 .
O14 Yb1 C9 152.9(2) . .
O10 Yb1 C9 47.3(2) . .
O4 Yb1 C9 72.4(2) . .
O8 Yb1 C9 20.1(2) . .
O15 Yb1 C9 111.2(2) . .
O6 Yb1 C9 139.1(2) . .
C10 Yb1 C9 28.1(2) . .
C7 Yb1 C9 91.7(2) . .
O2 Yb2 O7 136.8(3) . 2_676
O2 Yb2 O12 100.7(3) . .
O7 Yb2 O12 92.2(3) 2_676 .
O2 Yb2 O9 92.8(2) . 2_666
O7 Yb2 O9 107.4(2) 2_676 2_666
O12 Yb2 O9 133.9(2) . 2_666
O2 Yb2 O11 149.8(2) . 2_666
O7 Yb2 O11 73.2(2) 2_676 2_666
O12 Yb2 O11 77.7(2) . 2_666
O9 Yb2 O11 69.3(2) 2_666 2_666
O2 Yb2 O13 74.9(2) . 2_667
O7 Yb2 O13 147.0(3) 2_676 2_667
O12 Yb2 O13 68.5(2) . 2_667
O9 Yb2 O13 73.1(2) 2_666 2_667
O11 Yb2 O13 76.6(2) 2_666 2_667
O2 Yb2 O5 74.8(2) . 2_676
O7 Yb2 O5 69.0(2) 2_676 2_676
O12 Yb2 O5 75.0(2) . 2_676
O9 Yb2 O5 150.8(2) 2_666 2_676
O11 Yb2 O5 131.8(2) 2_666 2_676
O13 Yb2 O5 126.3(2) 2_667 2_676
O2 Yb2 O16 79.1(3) . .
O7 Yb2 O16 72.8(3) 2_676 .
O12 Yb2 O16 155.0(3) . .
O9 Yb2 O16 70.7(3) 2_666 .
O11 Yb2 O16 115.0(3) 2_666 .
O13 Yb2 O16 133.7(2) 2_667 .
O5 Yb2 O16 80.9(3) 2_676 .
O2 Yb2 C8 118.3(2) . 2_676
O7 Yb2 C8 20.1(2) 2_676 2_676
O12 Yb2 C8 89.1(2) . 2_676
O9 Yb2 C8 122.4(2) 2_666 2_676
O11 Yb2 C8 91.9(2) 2_666 2_676
O13 Yb2 C8 156.4(2) 2_667 2_676
O5 Yb2 C8 49.2(2) 2_676 2_676
O16 Yb2 C8 69.8(3) . 2_676
O2 Yb2 C9 113.2(2) . 2_666
O7 Yb2 C9 94.1(2) 2_676 2_666
O12 Yb2 C9 120.9(2) . 2_666
O9 Yb2 C9 21.0(2) 2_666 2_666
O11 Yb2 C9 48.9(2) 2_666 2_666
O13 Yb2 C9 75.4(2) 2_667 2_666
O5 Yb2 C9 158.2(2) 2_676 2_666
O16 Yb2 C9 80.9(3) . 2_666
C8 Yb2 C9 112.5(2) 2_676 2_666
O2 Yb2 C11 94.2(2) . .
O7 Yb2 C11 109.3(2) 2_676 .
O12 Yb2 C11 20.2(2) . .
O9 Yb2 C11 116.1(2) 2_666 .
O11 Yb2 C11 73.8(2) 2_666 .
O13 Yb2 C11 48.4(2) 2_667 .
O5 Yb2 C11 91.5(2) 2_676 .
O16 Yb2 C11 170.9(3) . .
C8 Yb2 C11 108.9(2) 2_676 .
C9 Yb2 C11 107.6(2) 2_666 .
O2 Yb2 C10 137.3(2) . 2_666
O7 Yb2 C10 80.6(2) 2_676 2_666
O12 Yb2 C10 96.4(2) . 2_666
O9 Yb2 C10 49.0(2) 2_666 2_666
O11 Yb2 C10 20.5(2) 2_666 2_666
O13 Yb2 C10 75.5(2) 2_667 2_666
O5 Yb2 C10 147.8(2) 2_676 2_666
O16 Yb2 C10 100.5(3) . 2_666
C8 Yb2 C10 100.7(2) 2_676 2_666
C9 Yb2 C10 28.4(2) 2_666 2_666
C11 Yb2 C10 88.6(2) . 2_666
O2 P1 O1 112.6(4) . .
O2 P1 O3 112.2(4) . .
O1 P1 O3 114.8(4) . .
O2 P1 C1 105.3(4) . .
O1 P1 C1 103.5(4) . .
O3 P1 C1 107.4(4) . .
C1 N1 C2 114.0(7) . .
C1 N1 C6 111.2(7) . .
C2 N1 C6 110.3(7) . .
C1 N1 H1A 107.0 . .
C2 N1 H1A 107.0 . .
C6 N1 H1A 107.0 . .
N1 C1 P1 113.4(6) . .
N1 C1 H1B 108.9 . .
P1 C1 H1B 108.9 . .
N1 C1 H1C 108.9 . .
P1 C1 H1C 108.9 . .
H1B C1 H1C 107.7 . .
N1 C2 C3 111.5(8) . .
N1 C2 H2A 109.3 . .
C3 C2 H2A 109.3 . .
N1 C2 H2B 109.3 . .
C3 C2 H2B 109.3 . .
H2A C2 H2B 108.0 . .
C2 C3 C4 108.4(9) . .
C2 C3 H3A 110.0 . .
C4 C3 H3A 110.0 . .
C2 C3 H3B 110.0 . .
C4 C3 H3B 110.0 . .
H3A C3 H3B 108.4 . .
C5 C4 C3 110.3(8) . .
C5 C4 H4A 109.6 . .
C3 C4 H4A 109.6 . .
C5 C4 H4B 109.6 . .
C3 C4 H4B 109.6 . .
H4A C4 H4B 108.1 . .
C6 C5 C4 111.9(9) . .
C6 C5 H5A 109.2 . .
C4 C5 H5A 109.2 . .
C6 C5 H5B 109.2 . .
C4 C5 H5B 109.2 . .
H5A C5 H5B 107.9 . .
C5 C6 N1 110.8(9) . .
C5 C6 H6A 109.5 . .
N1 C6 H6A 109.5 . .
C5 C6 H6B 109.5 . .
N1 C6 H6B 109.5 . .
H6A C6 H6B 108.1 . .
O4 C7 O5 125.7(8) . .
O4 C7 C8 118.4(8) . .
O5 C7 C8 115.9(8) . .
O4 C7 Yb2 167.7(6) . 2_676
O5 C7 Yb2 42.0(4) . 2_676
C8 C7 Yb2 73.9(5) . 2_676
O4 C7 Yb1 40.4(4) . .
O5 C7 Yb1 165.1(6) . .
C8 C7 Yb1 78.4(5) . .
Yb2 C7 Yb1 151.6(3) 2_676 .
O7 C8 O6 127.7(9) . .
O7 C8 C7 117.6(9) . .
O6 C8 C7 114.7(8) . .
O7 C8 Yb2 40.6(5) . 2_676
O6 C8 Yb2 166.2(7) . 2_676
C7 C8 Yb2 77.6(5) . 2_676
O8 C9 O9 126.0(8) . .
O8 C9 C10 116.8(8) . .
O9 C9 C10 117.2(7) . .
O8 C9 Yb2 162.8(6) . 2_666
O9 C9 Yb2 41.7(4) . 2_666
C10 C9 Yb2 76.5(5) . 2_666
O8 C9 Yb1 41.7(4) . .
O9 C9 Yb1 167.5(6) . .
C10 C9 Yb1 75.1(5) . .
Yb2 C9 Yb1 149.2(3) 2_666 .
O10 C10 O11 128.1(9) . .
O10 C10 C9 115.8(8) . .
O11 C10 C9 116.1(8) . .
O10 C10 Yb2 168.5(7) . 2_666
O11 C10 Yb2 41.1(4) . 2_666
C9 C10 Yb2 75.1(5) . 2_666
O10 C10 Yb1 39.7(4) . .
O11 C10 Yb1 164.4(6) . .
C9 C10 Yb1 76.9(5) . .
Yb2 C10 Yb1 149.6(3) 2_666 .
O12 C11 O13 128.3(8) . .
O12 C11 C11 117.3(9) . 2_667
O13 C11 C11 114.3(9) . 2_667
O12 C11 Yb2 40.1(4) . .
O13 C11 Yb2 168.2(6) . .
C11 C11 Yb2 77.3(6) 2_667 .
O12 C11 Yb2 168.0(6) . 2_667
O13 C11 Yb2 40.0(4) . 2_667
C11 C11 Yb2 74.4(6) 2_667 2_667
Yb2 C11 Yb2 151.7(3) . 2_667
P1 O1 Yb1 159.3(5) . .
P1 O2 Yb2 154.5(4) . .
P1 O3 Yb1 140.4(4) . 2_766
C7 O4 Yb1 119.7(6) . .
C7 O5 Yb2 117.3(5) . 2_676
C8 O6 Yb1 119.2(6) . .
C8 O7 Yb2 119.3(6) . 2_676
C9 O8 Yb1 118.2(6) . .
C9 O9 Yb2 117.3(6) . 2_666
C10 O10 Yb1 120.9(6) . .
C10 O11 Yb2 118.4(6) . 2_666
C11 O12 Yb2 119.7(5) . .
C11 O13 Yb2 119.9(5) . 2_667
Yb1 O14 H14A 123.1 . .
Yb1 O14 H14B 130.9 . .
H14A O14 H14B 104.9 . .
H17B O17 H17A 109.9 . .

loop_
_geom_bond_atom_site_label_1
_geom_bond_atom_site_label_2
_geom_bond_distance
_geom_bond_site_symmetry_2
Yb1 O1 2.170(6) .
Yb1 O3 2.278(6) 2_766
Yb1 O14 2.291(6) .
Yb1 O10 2.349(6) .
Yb1 O4 2.361(6) .
Yb1 O8 2.401(6) .
Yb1 O15 2.410(8) .
Yb1 O6 2.421(8) .
Yb1 C10 3.157(9) .
Yb1 C7 3.162(9) .
Yb1 C9 3.182(8) .
Yb2 O2 2.186(6) .
Yb2 O7 2.315(7) 2_676
Yb2 O12 2.328(7) .
Yb2 O9 2.342(6) 2_666
Yb2 O11 2.351(6) 2_666
Yb2 O13 2.357(6) 2_667
Yb2 O5 2.376(6) 2_676
Yb2 O16 2.460(7) .
Yb2 C8 3.104(9) 2_676
Yb2 C9 3.129(8) 2_666
Yb2 C11 3.138(8) .
Yb2 C10 3.148(9) 2_666
P1 O2 1.519(6) .
P1 O1 1.522(6) .
P1 O3 1.528(6) .
P1 C1 1.849(9) .
N1 C1 1.475(11) .
N1 C2 1.477(12) .
N1 C6 1.518(10) .
N1 H1A 0.9100 .
C1 H1B 0.9700 .
C1 H1C 0.9700 .
C2 C3 1.526(15) .
C2 H2A 0.9700 .
C2 H2B 0.9700 .
C3 C4 1.546(15) .
C3 H3A 0.9700 .
C3 H3B 0.9700 .
C4 C5 1.510(15) .
C4 H4A 0.9700 .
C4 H4B 0.9700 .
C5 C6 1.487(13) .
C5 H5A 0.9700 .
C5 H5B 0.9700 .
C6 H6A 0.9700 .
C6 H6B 0.9700 .
C7 O4 1.238(11) .
C7 O5 1.255(11) .
C7 C8 1.540(13) .
C7 Yb2 3.156(8) 2_676
C8 O7 1.225(12) .
C8 O6 1.255(12) .
C8 Yb2 3.104(9) 2_676
C9 O8 1.242(10) .
C9 O9 1.261(11) .
C9 C10 1.538(12) .
C9 Yb2 3.129(8) 2_666
C10 O10 1.223(11) .
C10 O11 1.255(11) .
C10 Yb2 3.148(9) 2_666
C11 O12 1.246(11) .
C11 O13 1.261(10) .
C11 C11 1.543(15) 2_667
C11 Yb2 3.179(8) 2_667
O3 Yb1 2.278(6) 2_766
O5 Yb2 2.376(6) 2_676
O7 Yb2 2.315(7) 2_676
O9 Yb2 2.342(6) 2_666
O11 Yb2 2.351(6) 2_666
O13 Yb2 2.357(6) 2_667
O14 H14A 0.8500 .
O14 H14B 0.8499 .
O17 H17B 0.8500 .
O17 H17A 0.8500 .

loop_
_geom_torsion_atom_site_label_1
_geom_torsion_atom_site_label_2
_geom_torsion_atom_site_label_3
_geom_torsion_atom_site_label_4
_geom_torsion
_geom_torsion_site_symmetry_1
_geom_torsion_site_symmetry_4
C2 N1 C1 P1 63.6(9) . .
C6 N1 C1 P1 -170.9(7) . .
O2 P1 C1 N1 31.0(8) . .
O1 P1 C1 N1 149.4(7) . .
O3 P1 C1 N1 -88.8(7) . .
C1 N1 C2 C3 -174.7(8) . .
C6 N1 C2 C3 59.4(11) . .
N1 C2 C3 C4 -58.7(12) . .
C2 C3 C4 C5 56.0(12) . .
C3 C4 C5 C6 -56.4(13) . .
C4 C5 C6 N1 56.3(12) . .
C1 N1 C6 C5 175.2(8) . .
C2 N1 C6 C5 -57.2(11) . .
O1 Yb1 C7 O4 -110.0(8) . .
O3 Yb1 C7 O4 -51.1(12) 2_766 .
O14 Yb1 C7 O4 166.1(7) . .
O10 Yb1 C7 O4 32.8(8) . .
O8 Yb1 C7 O4 -32.9(7) . .
O15 Yb1 C7 O4 97.3(7) . .
O6 Yb1 C7 O4 172.2(9) . .
C10 Yb1 C7 O4 13.0(8) . .
C9 Yb1 C7 O4 -13.9(7) . .
O1 Yb1 C7 O5 -85(2) . .
O3 Yb1 C7 O5 -27(3) 2_766 .
O14 Yb1 C7 O5 -169(2) . .
O10 Yb1 C7 O5 57(2) . .
O4 Yb1 C7 O5 25(2) . .
O8 Yb1 C7 O5 -8(2) . .
O15 Yb1 C7 O5 122(2) . .
O6 Yb1 C7 O5 -163(3) . .
C10 Yb1 C7 O5 38(2) . .
C9 Yb1 C7 O5 11(2) . .
O1 Yb1 C7 C8 78.3(5) . .
O3 Yb1 C7 C8 137.1(8) 2_766 .
O14 Yb1 C7 C8 -5.6(6) . .
O10 Yb1 C7 C8 -138.9(5) . .
O4 Yb1 C7 C8 -171.7(10) . .
O8 Yb1 C7 C8 155.4(5) . .
O15 Yb1 C7 C8 -74.4(5) . .
O6 Yb1 C7 C8 0.5(5) . .
C10 Yb1 C7 C8 -158.7(5) . .
C9 Yb1 C7 C8 174.4(5) . .
O1 Yb1 C7 Yb2 66.2(7) . 2_676
O3 Yb1 C7 Yb2 125.1(8) 2_766 2_676
O14 Yb1 C7 Yb2 -17.7(7) . 2_676
O10 Yb1 C7 Yb2 -151.0(6) . 2_676
O4 Yb1 C7 Yb2 176.2(12) . 2_676
O8 Yb1 C7 Yb2 143.3(7) . 2_676
O15 Yb1 C7 Yb2 -86.5(7) . 2_676
O6 Yb1 C7 Yb2 -11.6(6) . 2_676
C10 Yb1 C7 Yb2 -170.8(6) . 2_676
C9 Yb1 C7 Yb2 162.3(6) . 2_676
O4 C7 C8 O7 172.8(9) . .
O5 C7 C8 O7 -5.7(13) . .
Yb2 C7 C8 O7 -7.0(8) 2_676 .
Yb1 C7 C8 O7 178.9(9) . .
O4 C7 C8 O6 -6.8(13) . .
O5 C7 C8 O6 174.7(9) . .
Yb2 C7 C8 O6 173.3(9) 2_676 .
Yb1 C7 C8 O6 -0.7(8) . .
O4 C7 C8 Yb2 179.8(8) . 2_676
O5 C7 C8 Yb2 1.3(7) . 2_676
Yb1 C7 C8 Yb2 -174.1(2) . 2_676
O1 Yb1 C9 O8 17.4(7) . .
O3 Yb1 C9 O8 98.9(7) 2_766 .
O14 Yb1 C9 O8 109.2(8) . .
O10 Yb1 C9 O8 -174.5(8) . .
O4 Yb1 C9 O8 -75.7(7) . .
O15 Yb1 C9 O8 -158.1(6) . .
O6 Yb1 C9 O8 -64.0(8) . .
C10 Yb1 C9 O8 -179.6(9) . .
C7 Yb1 C9 O8 -70.8(6) . .
O1 Yb1 C9 O9 6(3) . .
O3 Yb1 C9 O9 87(3) 2_766 .
O14 Yb1 C9 O9 98(3) . .
O10 Yb1 C9 O9 174(3) . .
O4 Yb1 C9 O9 -87(3) . .
O8 Yb1 C9 O9 -12(3) . .
O15 Yb1 C9 O9 -170(3) . .
O6 Yb1 C9 O9 -76(3) . .
C10 Yb1 C9 O9 169(3) . .
C7 Yb1 C9 O9 -82(3) . .
O1 Yb1 C9 C10 -163.0(4) . .
O3 Yb1 C9 C10 -81.5(4) 2_766 .
O14 Yb1 C9 C10 -71.2(7) . .
O10 Yb1 C9 C10 5.1(4) . .
O4 Yb1 C9 C10 103.8(5) . .
O8 Yb1 C9 C10 179.6(9) . .
O15 Yb1 C9 C10 21.5(5) . .
O6 Yb1 C9 C10 115.6(5) . .
C7 Yb1 C9 C10 108.7(4) . .
O1 Yb1 C9 Yb2 -139.9(6) . 2_666
O3 Yb1 C9 Yb2 -58.4(6) 2_766 2_666
O14 Yb1 C9 Yb2 -48.1(9) . 2_666
O10 Yb1 C9 Yb2 28.2(5) . 2_666
O4 Yb1 C9 Yb2 127.0(6) . 2_666
O8 Yb1 C9 Yb2 -157.3(11) . 2_666
O15 Yb1 C9 Yb2 44.7(6) . 2_666
O6 Yb1 C9 Yb2 138.8(6) . 2_666
C10 Yb1 C9 Yb2 23.2(5) . 2_666
C7 Yb1 C9 Yb2 131.9(6) . 2_666
O8 C9 C10 O10 -7.6(11) . .
O9 C9 C10 O10 174.8(8) . .
Yb2 C9 C10 O10 -176.0(7) 2_666 .
Yb1 C9 C10 O10 -7.9(6) . .
O8 C9 C10 O11 171.1(8) . .
O9 C9 C10 O11 -6.5(11) . .
Yb2 C9 C10 O11 2.8(6) 2_666 .
Yb1 C9 C10 O11 170.8(7) . .
O8 C9 C10 Yb2 168.4(8) . 2_666
O9 C9 C10 Yb2 -9.2(6) . 2_666
Yb1 C9 C10 Yb2 168.0(2) . 2_666
O8 C9 C10 Yb1 0.3(6) . .
O9 C9 C10 Yb1 -177.3(7) . .
Yb2 C9 C10 Yb1 -168.0(2) 2_666 .
O1 Yb1 C10 O10 -171.0(6) . .
O3 Yb1 C10 O10 -100.9(7) 2_766 .
O14 Yb1 C10 O10 -49.5(8) . .
O4 Yb1 C10 O10 99.1(7) . .
O8 Yb1 C10 O10 168.6(8) . .
O15 Yb1 C10 O10 8.8(7) . .
O6 Yb1 C10 O10 68.6(8) . .
C7 Yb1 C10 O10 94.7(7) . .
C9 Yb1 C10 O10 168.8(9) . .
O1 Yb1 C10 O11 -128(2) . .
O3 Yb1 C10 O11 -57(2) 2_766 .
O14 Yb1 C10 O11 -6(3) . .
O10 Yb1 C10 O11 43(2) . .
O4 Yb1 C10 O11 143(2) . .
O8 Yb1 C10 O11 -148(3) . .
O15 Yb1 C10 O11 52(2) . .
O6 Yb1 C10 O11 112(2) . .
C7 Yb1 C10 O11 138(2) . .
C9 Yb1 C10 O11 -148(3) . .
O1 Yb1 C10 C9 20.2(5) . .
O3 Yb1 C10 C9 90.3(5) 2_766 .
O14 Yb1 C10 C9 141.8(4) . .
O10 Yb1 C10 C9 -168.8(9) . .
O4 Yb1 C10 C9 -69.7(4) . .
O8 Yb1 C10 C9 -0.2(4) . .
O15 Yb1 C10 C9 -159.9(5) . .
O6 Yb1 C10 C9 -100.1(6) . .
C7 Yb1 C10 C9 -74.1(4) . .
O1 Yb1 C10 Yb2 -3.1(7) . 2_666
O3 Yb1 C10 Yb2 67.0(6) 2_766 2_666
O14 Yb1 C10 Yb2 118.5(6) . 2_666
O10 Yb1 C10 Yb2 167.9(11) . 2_666
O4 Yb1 C10 Yb2 -93.0(6) . 2_666
O8 Yb1 C10 Yb2 -23.5(5) . 2_666
O15 Yb1 C10 Yb2 176.8(6) . 2_666
O6 Yb1 C10 Yb2 -123.4(6) . 2_666
C7 Yb1 C10 Yb2 -97.4(6) . 2_666
C9 Yb1 C10 Yb2 -23.3(5) . 2_666
O2 Yb2 C11 O12 109.9(7) . .
O7 Yb2 C11 O12 -33.3(7) 2_676 .
O9 Yb2 C11 O12 -154.9(6) 2_666 .
O11 Yb2 C11 O12 -98.4(7) 2_666 .
O13 Yb2 C11 O12 175.3(8) 2_667 .
O5 Yb2 C11 O12 35.0(7) 2_676 .
O16 Yb2 C11 O12 68.1(17) . .
C8 Yb2 C11 O12 -12.0(7) 2_676 .
C9 Yb2 C11 O12 -134.2(7) 2_666 .
C10 Yb2 C11 O12 -112.8(7) 2_666 .
O2 Yb2 C11 O13 121(3) . .
O7 Yb2 C11 O13 -22(3) 2_676 .
O12 Yb2 C11 O13 11(3) . .
O9 Yb2 C11 O13 -144(3) 2_666 .
O11 Yb2 C11 O13 -87(3) 2_666 .
O13 Yb2 C11 O13 -174(3) 2_667 .
O5 Yb2 C11 O13 46(3) 2_676 .
O16 Yb2 C11 O13 79(4) . .
C8 Yb2 C11 O13 -1(3) 2_676 .
C9 Yb2 C11 O13 -123(3) 2_666 .
C10 Yb2 C11 O13 -102(3) 2_666 .
O2 Yb2 C11 C11 -66.6(6) . 2_667
O7 Yb2 C11 C11 150.3(6) 2_676 2_667
O12 Yb2 C11 C11 -176.4(11) . 2_667
O9 Yb2 C11 C11 28.7(7) 2_666 2_667
O11 Yb2 C11 C11 85.2(6) 2_666 2_667
O13 Yb2 C11 C11 -1.1(5) 2_667 2_667
O5 Yb2 C11 C11 -141.4(6) 2_676 2_667
O16 Yb2 C11 C11 -108.3(15) . 2_667
C8 Yb2 C11 C11 171.6(6) 2_676 2_667
C9 Yb2 C11 C11 49.4(7) 2_666 2_667
C10 Yb2 C11 C11 70.7(6) 2_666 2_667
O2 Yb2 C11 Yb2 -66.6(6) . 2_667
O7 Yb2 C11 Yb2 150.3(6) 2_676 2_667
O12 Yb2 C11 Yb2 -176.4(11) . 2_667
O9 Yb2 C11 Yb2 28.7(7) 2_666 2_667
O11 Yb2 C11 Yb2 85.2(6) 2_666 2_667
O13 Yb2 C11 Yb2 -1.1(5) 2_667 2_667
O5 Yb2 C11 Yb2 -141.4(6) 2_676 2_667
O16 Yb2 C11 Yb2 -108.3(15) . 2_667
C8 Yb2 C11 Yb2 171.6(6) 2_676 2_667
C9 Yb2 C11 Yb2 49.4(7) 2_666 2_667
C10 Yb2 C11 Yb2 70.7(6) 2_666 2_667
O2 P1 O1 Yb1 -146.0(12) . .
O3 P1 O1 Yb1 -15.9(14) . .
C1 P1 O1 Yb1 100.8(13) . .
O3 Yb1 O1 P1 54.2(13) 2_766 .
O14 Yb1 O1 P1 -24.3(13) . .
O10 Yb1 O1 P1 114.3(12) . .
O4 Yb1 O1 P1 -158.7(13) . .
O8 Yb1 O1 P1 134.6(13) . .
O15 Yb1 O1 P1 -60.6(15) . .
O6 Yb1 O1 P1 -92.7(13) . .
C10 Yb1 O1 P1 119.1(12) . .
C7 Yb1 O1 P1 -140.0(13) . .
C9 Yb1 O1 P1 128.5(13) . .
O1 P1 O2 Yb2 -25.8(10) . .
O3 P1 O2 Yb2 -157.2(8) . .
C1 P1 O2 Yb2 86.3(10) . .
O7 Yb2 O2 P1 -46.5(11) 2_676 .
O12 Yb2 O2 P1 -151.4(9) . .
O9 Yb2 O2 P1 72.9(9) 2_666 .
O11 Yb2 O2 P1 124.8(8) 2_666 .
O13 Yb2 O2 P1 144.6(10) 2_667 .
O5 Yb2 O2 P1 -80.2(9) 2_676 .
O16 Yb2 O2 P1 3.2(9) . .
C8 Yb2 O2 P1 -56.6(10) 2_676 .
C9 Yb2 O2 P1 78.2(9) 2_666 .
C11 Yb2 O2 P1 -170.6(9) . .
C10 Yb2 O2 P1 96.9(9) 2_666 .
O2 P1 O3 Yb1 41.3(8) . 2_766
O1 P1 O3 Yb1 -89.0(7) . 2_766
C1 P1 O3 Yb1 156.6(6) . 2_766
O5 C7 O4 Yb1 -172.4(7) . .
C8 C7 O4 Yb1 9.2(11) . .
Yb2 C7 O4 Yb1 -172(3) 2_676 .
O1 Yb1 O4 C7 70.5(7) . .
O3 Yb1 O4 C7 155.8(6) 2_766 .
O14 Yb1 O4 C7 -17.7(9) . .
O10 Yb1 O4 C7 -147.8(7) . .
O8 Yb1 O4 C7 144.4(8) . .
O15 Yb1 O4 C7 -82.1(7) . .
O6 Yb1 O4 C7 -6.3(7) . .
C10 Yb1 O4 C7 -167.0(8) . .
C9 Yb1 O4 C7 165.4(8) . .
O4 C7 O5 Yb2 179.7(8) . 2_676
C8 C7 O5 Yb2 -1.9(10) . 2_676
Yb1 C7 O5 Yb2 160(2) . 2_676
O7 C8 O6 Yb1 -178.6(8) . .
C7 C8 O6 Yb1 1.1(12) . .
Yb2 C8 O6 Yb1 153(3) 2_676 .
O1 Yb1 O6 C8 -97.4(9) . .
O3 Yb1 O6 C8 -161.7(7) 2_766 .
O14 Yb1 O6 C8 173.4(9) . .
O10 Yb1 O6 C8 60.1(10) . .
O4 Yb1 O6 C8 2.2(8) . .
O8 Yb1 O6 C8 -32.9(10) . .
O15 Yb1 O6 C8 97.3(9) . .
C10 Yb1 O6 C8 35.1(11) . .
C7 Yb1 O6 C8 -0.6(7) . .
C9 Yb1 O6 C8 -9.9(11) . .
O6 C8 O7 Yb2 -169.8(9) . 2_676
C7 C8 O7 Yb2 10.6(12) . 2_676
O9 C9 O8 Yb1 176.9(7) . .
C10 C9 O8 Yb1 -0.5(9) . .
Yb2 C9 O8 Yb1 137.9(18) 2_666 .
O1 Yb1 O8 C9 -162.2(7) . .
O3 Yb1 O8 C9 -76.6(6) 2_766 .
O14 Yb1 O8 C9 -111.0(7) . .
O10 Yb1 O8 C9 4.4(6) . .
O4 Yb1 O8 C9 97.2(7) . .
O15 Yb1 O8 C9 26.9(8) . .
O6 Yb1 O8 C9 132.0(6) . .
C10 Yb1 O8 C9 0.3(5) . .
C7 Yb1 O8 C9 108.6(6) . .
O8 C9 O9 Yb2 -163.8(7) . 2_666
C10 C9 O9 Yb2 13.6(9) . 2_666
Yb1 C9 O9 Yb2 -154(2) . 2_666
O11 C10 O10 Yb1 -166.4(7) . .
C9 C10 O10 Yb1 12.2(9) . .
Yb2 C10 O10 Yb1 -148(3) 2_666 .
O1 Yb1 O10 C10 12.3(8) . .
O3 Yb1 O10 C10 74.1(7) 2_766 .
O14 Yb1 O10 C10 141.5(6) . .
O4 Yb1 O10 C10 -78.4(7) . .
O8 Yb1 O10 C10 -9.2(6) . .
O15 Yb1 O10 C10 -170.3(7) . .
O6 Yb1 O10 C10 -130.2(6) . .
C7 Yb1 O10 C10 -89.0(7) . .
C9 Yb1 O10 C10 -7.2(6) . .
O10 C10 O11 Yb2 174.5(7) . 2_666
C9 C10 O11 Yb2 -4.1(9) . 2_666
Yb1 C10 O11 Yb2 141(2) . 2_666
O13 C11 O12 Yb2 -177.2(7) . .
C11 C11 O12 Yb2 3.9(12) 2_667 .
Yb2 C11 O12 Yb2 172(3) 2_667 .
O2 Yb2 O12 C11 -72.7(7) . .
O7 Yb2 O12 C11 148.8(7) 2_676 .
O9 Yb2 O12 C11 31.9(8) 2_666 .
O11 Yb2 O12 C11 76.5(7) 2_666 .
O13 Yb2 O12 C11 -3.7(6) 2_667 .
O5 Yb2 O12 C11 -143.6(7) 2_676 .
O16 Yb2 O12 C11 -159.6(7) . .
C8 Yb2 O12 C11 168.7(7) 2_676 .
C9 Yb2 O12 C11 52.7(7) 2_666 .
C10 Yb2 O12 C11 68.0(7) 2_666 .
O12 C11 O13 Yb2 -176.5(7) . 2_667
C11 C11 O13 Yb2 2.5(12) 2_667 2_667
Yb2 C11 O13 Yb2 175(3) . 2_667
